data_4069360
loop_
_publ_author_name
'Vicente, Jos\'e'
'Arcas, Aurelia'
'G\'alvez-L\'opez, Mar\'ia-Dolores'
'Jones, Peter G.'
'Bautista, Delia'

_publ_section_title
;
 Mono(2,6-dinitroaryl)platinum(II) and Mono- and
 Bis(2,6-dinitroaryl)platinum(IV) Complexes
;
_journal_issue 12
_journal_name_full Organometallics
_journal_page_first 3501
_journal_paper_doi 10.1021/om9001582
_journal_volume 28
_journal_year 2009
_chemical_formula_sum 'C49 H49 Cl N2 O8 P2 Pt'
_chemical_formula_weight 1086.38
_chemical_name_systematic
;
 ?
;
_space_group_IT_number 14
_symmetry_cell_setting monoclinic
_symmetry_space_group_name_Hall '-P 2yn'
_symmetry_space_group_name_H-M 'P 1 21/n 1'
_atom_sites_solution_hydrogens geom
_atom_sites_solution_primary Patterson
_atom_sites_solution_secondary difmap
_audit_creation_method SHELXL-97
_cell_angle_alpha 90.00
_cell_angle_beta 91.435(4)
_cell_angle_gamma 90.00
_cell_formula_units_Z 4
_cell_length_a 12.0365(11)
_cell_length_b 18.4161(16)
_cell_length_c 20.8327(16)
_cell_measurement_reflns_used 7380
_cell_measurement_temperature 133(2)
_cell_measurement_theta_max 30.3
_cell_measurement_theta_min 2.2
_cell_volume 4616.4(7)
_computing_cell_refinement 'Bruker SAINT'
_computing_data_collection 'Bruker SMART'
_computing_data_reduction 'Bruker SAINT'
_computing_molecular_graphics 'Siemens XP'
_computing_publication_material SHELXL-97
_computing_structure_refinement 'SHELXL-97 (Sheldrick, 1997)'
_computing_structure_solution 'SHELXS-97 (Sheldrick, 1990)'
_diffrn_ambient_temperature 133(2)
_diffrn_detector_area_resol_mean 8.192
_diffrn_measured_fraction_theta_full 0.999
_diffrn_measured_fraction_theta_max 0.999
_diffrn_measurement_device_type 'Bruker SMART 1000 CCD'
_diffrn_measurement_method '\w- & \f-scan'
_diffrn_radiation_monochromator graphite
_diffrn_radiation_source 'fine-focus sealed tube'
_diffrn_radiation_type MoK\a
_diffrn_radiation_wavelength 0.71073
_diffrn_reflns_av_R_equivalents 0.0661
_diffrn_reflns_av_sigmaI/netI 0.0517
_diffrn_reflns_limit_h_max 16
_diffrn_reflns_limit_h_min -16
_diffrn_reflns_limit_k_max 25
_diffrn_reflns_limit_k_min -25
_diffrn_reflns_limit_l_max 29
_diffrn_reflns_limit_l_min -29
_diffrn_reflns_number 95127
_diffrn_reflns_theta_full 30.00
_diffrn_reflns_theta_max 30.04
_diffrn_reflns_theta_min 1.48
_exptl_absorpt_coefficient_mu 3.223
_exptl_absorpt_correction_T_max 0.746
_exptl_absorpt_correction_T_min 0.536
_exptl_absorpt_correction_type multi-scan
_exptl_absorpt_process_details SADABS
_exptl_crystal_colour yellow
_exptl_crystal_density_diffrn 1.563
_exptl_crystal_density_method 'not measured'
_exptl_crystal_description tablet
_exptl_crystal_F_000 2184
_exptl_crystal_size_max 0.3
_exptl_crystal_size_mid 0.3
_exptl_crystal_size_min 0.12
_refine_diff_density_max 2.418
_refine_diff_density_min -1.386
_refine_diff_density_rms 0.148
_refine_ls_extinction_method none
_refine_ls_goodness_of_fit_ref 1.017
_refine_ls_hydrogen_treatment 'MeO methyls rigid, others riding'
_refine_ls_matrix_type full
_refine_ls_number_parameters 571
_refine_ls_number_reflns 13475
_refine_ls_number_restraints 182
_refine_ls_restrained_S_all 1.016
_refine_ls_R_factor_all 0.0722
_refine_ls_R_factor_gt 0.0354
_refine_ls_shift/su_max 0.106
_refine_ls_shift/su_mean 0.001
_refine_ls_structure_factor_coef Fsqd
_refine_ls_weighting_details 'calc w=1/[\s^2^(Fo^2^)+(0.0488P)^2^+5.5091P] where P=(Fo^2^+2Fc^2^)/3'
_refine_ls_weighting_scheme calc
_refine_ls_wR_factor_gt 0.0857
_refine_ls_wR_factor_ref 0.1009
_reflns_number_gt 9036
_reflns_number_total 13475
_reflns_threshold_expression >2sigma(I)
_cod_data_source_file om9001582_si_002.cif
_cod_data_source_block nachpau
_cod_depositor_comments
;
The following automatic conversions were performed:

'_geom_bond_publ_flag' value 'Y' changed to 'y' according to
/home/saulius/struct/CIF-dictionaries/cif_core.dic dictionary named
'cif_core.dic' version 2.4.2 from 2011-04-26 (28
times).

'_geom_angle_publ_flag' value 'Y' changed to 'y' according
to /home/saulius/struct/CIF-dictionaries/cif_core.dic dictionary
named 'cif_core.dic' version 2.4.2 from 2011-04-26 (45 times).

Automatic conversion script
Id: cif_fix_values 1715 2011-07-08 13:25:40Z adriana 
;
_cod_original_sg_symbol_H-M 'P 21/n'
_cod_database_code 4069360

loop_
_symmetry_equiv_pos_as_xyz
'x, y, z'
'-x+1/2, y+1/2, -z+1/2'
'-x, -y, -z'
'x-1/2, -y-1/2, z-1/2'

loop_
_atom_site_label
_atom_site_type_symbol
_atom_site_fract_x
_atom_site_fract_y
_atom_site_fract_z
_atom_site_U_iso_or_equiv
_atom_site_adp_type
_atom_site_occupancy
_atom_site_symmetry_multiplicity
_atom_site_calc_flag
_atom_site_refinement_flags
Pt Pt 0.310930(12) 0.254078(7) 0.534044(6) 0.01474(5) Uani 1 1 d .
P1 P 0.12320(8) 0.24760(5) 0.50821(5) 0.01823(19) Uani 1 1 d .
P2 P 0.50051(8) 0.26205(5) 0.55831(5) 0.01492(19) Uani 1 1 d .
Cl Cl 0.34430(9) 0.26861(5) 0.42275(5) 0.0229(2) Uani 1 1 d .
N1 N 0.2941(3) 0.10674(17) 0.62186(17) 0.0241(8) Uani 1 1 d .
N2 N 0.2583(3) 0.37360(17) 0.64280(17) 0.0236(8) Uani 1 1 d .
O1 O 0.2146(3) 0.0688(2) 0.6097(2) 0.0616(13) Uani 1 1 d .
O2 O 0.3867(3) 0.09138(19) 0.6070(2) 0.0532(12) Uani 1 1 d .
O3 O 0.2626(3) 0.09468(16) 0.74812(16) 0.0326(8) Uani 1 1 d .
O4 O 0.2130(3) 0.21368(17) 0.82556(14) 0.0303(7) Uani 1 1 d .
O5 O 0.2117(3) 0.35427(16) 0.76820(14) 0.0290(7) Uani 1 1 d .
O6 O 0.1721(3) 0.40907(18) 0.6422(2) 0.0479(10) Uani 1 1 d .
O7 O 0.3434(3) 0.39655(18) 0.6214(2) 0.0509(11) Uani 1 1 d .
C1 C 0.2804(3) 0.24176(19) 0.62760(18) 0.0169(7) Uani 1 1 d U
C2 C 0.2748(3) 0.17439(19) 0.65906(19) 0.0181(8) Uani 1 1 d U
C3 C 0.2522(4) 0.1641(2) 0.7233(2) 0.0227(9) Uani 1 1 d U
C4 C 0.2299(4) 0.2235(2) 0.7616(2) 0.0219(8) Uani 1 1 d U
C5 C 0.2327(3) 0.2928(2) 0.73349(19) 0.0201(8) Uani 1 1 d U
C6 C 0.2556(3) 0.29867(19) 0.66892(19) 0.0176(8) Uani 1 1 d U
C7 C 0.1650(5) 0.0628(3) 0.7719(3) 0.0499(15) Uani 1 1 d .
H7A H 0.1406 0.0902 0.8094 0.060 Uiso 1 1 calc R
H7B H 0.1804 0.0125 0.7845 0.060 Uiso 1 1 calc R
H7C H 0.1064 0.0637 0.7385 0.060 Uiso 1 1 calc R
C8 C 0.1041(4) 0.2351(3) 0.8474(2) 0.0384(12) Uani 1 1 d .
H8A H 0.0944 0.2875 0.8415 0.046 Uiso 1 1 calc R
H8B H 0.0980 0.2230 0.8930 0.046 Uiso 1 1 calc R
H8C H 0.0466 0.2091 0.8225 0.046 Uiso 1 1 calc R
C9 C 0.2931(5) 0.3711(3) 0.8176(2) 0.0425(13) Uani 1 1 d .
H9A H 0.2908 0.3342 0.8514 0.051 Uiso 1 1 calc R
H9B H 0.2768 0.4188 0.8359 0.051 Uiso 1 1 calc R
H9C H 0.3672 0.3718 0.7991 0.051 Uiso 1 1 calc R
C11 C 0.0841(3) 0.1634(2) 0.46637(19) 0.0216(8) Uani 1 1 d DU
C12 C -0.0234(4) 0.1354(2) 0.4681(2) 0.0278(9) Uani 1 1 d DU
H12 H -0.0787 0.1601 0.4915 0.033 Uiso 1 1 calc R
C13 C -0.0498(4) 0.0715(2) 0.4356(2) 0.0317(10) Uani 1 1 d DU
H13 H -0.1225 0.0519 0.4382 0.038 Uiso 1 1 calc R
C14 C 0.0285(4) 0.0363(2) 0.3997(2) 0.0339(11) Uani 1 1 d DU
H14 H 0.0093 -0.0065 0.3766 0.041 Uiso 1 1 calc R
C15 C 0.1352(4) 0.0640(2) 0.3977(2) 0.0282(10) Uani 1 1 d DU
H15 H 0.1894 0.0400 0.3729 0.034 Uiso 1 1 calc R
C16 C 0.1637(4) 0.1263(2) 0.4315(2) 0.0239(9) Uani 1 1 d DU
H16 H 0.2378 0.1439 0.4310 0.029 Uiso 1 1 calc R
C21 C 0.0795(3) 0.3230(2) 0.45720(19) 0.0218(8) Uani 1 1 d DU
C22 C -0.0082(4) 0.3176(2) 0.4125(2) 0.0266(9) Uani 1 1 d DU
H22 H -0.0431 0.2720 0.4051 0.032 Uiso 1 1 calc R
C23 C -0.0447(4) 0.3781(3) 0.3788(2) 0.0341(11) Uani 1 1 d DU
H23 H -0.1038 0.3739 0.3480 0.041 Uiso 1 1 calc R
C24 C 0.0050(4) 0.4447(3) 0.3900(2) 0.0369(12) Uani 1 1 d DU
H24 H -0.0214 0.4865 0.3677 0.044 Uiso 1 1 calc R
C25 C 0.0924(4) 0.4506(2) 0.4335(2) 0.0381(12) Uani 1 1 d DU
H25 H 0.1265 0.4965 0.4407 0.046 Uiso 1 1 calc R
C26 C 0.1311(4) 0.3903(2) 0.4669(2) 0.0311(10) Uani 1 1 d DU
H26 H 0.1924 0.3946 0.4963 0.037 Uiso 1 1 calc R
C31 C 0.0270(3) 0.2523(2) 0.57521(19) 0.0236(8) Uani 1 1 d DU
C32 C -0.0269(4) 0.3171(3) 0.5900(2) 0.0327(11) Uani 1 1 d DU
H32 H -0.0169 0.3590 0.5642 0.039 Uiso 1 1 calc R
C33 C -0.0957(4) 0.3202(3) 0.6430(2) 0.0423(13) Uani 1 1 d DU
H33 H -0.1326 0.3642 0.6531 0.051 Uiso 1 1 calc R
C34 C -0.1101(4) 0.2595(3) 0.6809(2) 0.0431(13) Uani 1 1 d DU
H34 H -0.1569 0.2617 0.7169 0.052 Uiso 1 1 calc R
C35 C -0.0563(4) 0.1956(3) 0.6663(2) 0.0379(12) Uani 1 1 d DU
H35 H -0.0661 0.1540 0.6926 0.045 Uiso 1 1 calc R
C36 C 0.0118(4) 0.1914(2) 0.6137(2) 0.0296(10) Uani 1 1 d DU
H36 H 0.0481 0.1471 0.6039 0.035 Uiso 1 1 calc R
C41 C 0.5740(3) 0.17941(19) 0.53715(18) 0.0182(8) Uani 1 1 d DU
C42 C 0.6733(3) 0.1594(2) 0.5693(2) 0.0217(8) Uani 1 1 d DU
H42 H 0.7046 0.1900 0.6017 0.026 Uiso 1 1 calc R
C43 C 0.7258(4) 0.0948(2) 0.5536(2) 0.0281(10) Uani 1 1 d DU
H43 H 0.7933 0.0815 0.5752 0.034 Uiso 1 1 calc R
C44 C 0.6808(4) 0.0499(2) 0.5070(2) 0.0285(10) Uani 1 1 d DU
H44 H 0.7164 0.0053 0.4973 0.034 Uiso 1 1 calc R
C45 C 0.5837(4) 0.0695(2) 0.4741(2) 0.0294(10) Uani 1 1 d DU
H45 H 0.5542 0.0389 0.4412 0.035 Uiso 1 1 calc R
C46 C 0.5293(4) 0.1339(2) 0.4891(2) 0.0232(9) Uani 1 1 d DU
H46 H 0.4623 0.1468 0.4669 0.028 Uiso 1 1 calc R
C51 C 0.5733(3) 0.33430(19) 0.51649(18) 0.0175(8) Uani 1 1 d DU
C52 C 0.6899(4) 0.3339(2) 0.5168(2) 0.0245(9) Uani 1 1 d DU
H52 H 0.7298 0.2963 0.5386 0.029 Uiso 1 1 calc R
C53 C 0.7471(4) 0.3883(2) 0.4854(2) 0.0278(10) Uani 1 1 d DU
H53 H 0.8260 0.3877 0.4856 0.033 Uiso 1 1 calc R
C54 C 0.6898(4) 0.4436(2) 0.4537(2) 0.0292(10) Uani 1 1 d DU
H54 H 0.7293 0.4805 0.4321 0.035 Uiso 1 1 calc R
C55 C 0.5753(4) 0.4447(2) 0.4537(2) 0.0263(9) Uani 1 1 d DU
H55 H 0.5359 0.4824 0.4319 0.032 Uiso 1 1 calc R
C56 C 0.5165(4) 0.3904(2) 0.4859(2) 0.0228(9) Uani 1 1 d DU
H56 H 0.4376 0.3921 0.4866 0.027 Uiso 1 1 calc R
C61 C 0.5417(3) 0.2767(2) 0.64243(18) 0.0179(8) Uani 1 1 d DU
C62 C 0.5343(3) 0.2193(2) 0.6860(2) 0.0217(8) Uani 1 1 d DU
H62 H 0.5080 0.1733 0.6718 0.026 Uiso 1 1 calc R
C63 C 0.5652(4) 0.2293(3) 0.7495(2) 0.0305(10) Uani 1 1 d DU
H63 H 0.5594 0.1901 0.7789 0.037 Uiso 1 1 calc R
C64 C 0.6045(5) 0.2959(3) 0.7710(2) 0.0399(12) Uani 1 1 d DU
H64 H 0.6258 0.3022 0.8149 0.048 Uiso 1 1 calc R
C65 C 0.6128(5) 0.3529(3) 0.7285(2) 0.0394(12) Uani 1 1 d DU
H65 H 0.6400 0.3986 0.7430 0.047 Uiso 1 1 calc R
C66 C 0.5813(4) 0.3435(2) 0.6643(2) 0.0262(9) Uani 1 1 d DU
H66 H 0.5868 0.3830 0.6352 0.031 Uiso 1 1 calc R
C96 C 0.6520(6) 0.5517(4) 0.6800(4) 0.086(2) Uani 1 1 d U
H96A H 0.6203 0.5983 0.6660 0.103 Uiso 1 1 calc R
H96B H 0.5968 0.5246 0.7040 0.103 Uiso 1 1 calc R
H96C H 0.6733 0.5235 0.6423 0.103 Uiso 1 1 calc R
C97 C 0.7572(6) 0.5657(4) 0.7240(4) 0.071(2) Uani 1 1 d U
H97A H 0.8133 0.5931 0.6999 0.085 Uiso 1 1 calc R
H97B H 0.7364 0.5952 0.7616 0.085 Uiso 1 1 calc R
C98 C 0.9011(6) 0.5056(4) 0.7853(4) 0.075(2) Uani 1 1 d U
H98A H 0.8849 0.5337 0.8244 0.090 Uiso 1 1 calc R
H98B H 0.9606 0.5307 0.7620 0.090 Uiso 1 1 calc R
C99 C 0.9376(8) 0.4262(6) 0.8033(4) 0.150(5) Uani 1 1 d U
H99A H 1.0051 0.4278 0.8306 0.180 Uiso 1 1 calc R
H99B H 0.9525 0.3989 0.7640 0.180 Uiso 1 1 calc R
H99C H 0.8780 0.4022 0.8265 0.180 Uiso 1 1 calc R
O99 O 0.8028(4) 0.4988(2) 0.7450(2) 0.0638(12) Uani 1 1 d U

loop_
_atom_site_aniso_label
_atom_site_aniso_U_11
_atom_site_aniso_U_22
_atom_site_aniso_U_33
_atom_site_aniso_U_23
_atom_site_aniso_U_13
_atom_site_aniso_U_12
Pt 0.01326(7) 0.01657(7) 0.01449(7) -0.00070(6) 0.00261(4) -0.00026(6)
P1 0.0136(5) 0.0239(5) 0.0172(4) -0.0022(4) 0.0006(3) -0.0007(4)
P2 0.0142(5) 0.0152(4) 0.0154(4) -0.0007(3) 0.0017(3) -0.0005(3)
Cl 0.0238(5) 0.0284(5) 0.0166(4) 0.0007(3) 0.0043(4) -0.0019(4)
N1 0.034(2) 0.0147(15) 0.0232(19) -0.0016(13) 0.0035(16) -0.0047(14)
N2 0.032(2) 0.0169(15) 0.0223(19) -0.0037(13) 0.0011(16) 0.0032(14)
O1 0.037(2) 0.038(2) 0.110(4) -0.040(2) -0.008(2) -0.0065(17)
O2 0.042(2) 0.038(2) 0.081(3) -0.0325(19) 0.031(2) -0.0099(17)
O3 0.041(2) 0.0231(15) 0.0338(18) 0.0080(13) 0.0070(15) 0.0008(14)
O4 0.034(2) 0.0384(17) 0.0186(16) 0.0039(13) 0.0088(13) 0.0037(14)
O5 0.039(2) 0.0297(15) 0.0189(16) -0.0101(12) 0.0014(14) 0.0085(14)
O6 0.035(2) 0.0323(18) 0.076(3) 0.0103(18) -0.002(2) 0.0124(16)
O7 0.043(2) 0.0275(17) 0.084(3) 0.0166(18) 0.024(2) 0.0037(16)
C1 0.0133(18) 0.0198(17) 0.0175(17) 0.0031(14) -0.0014(13) -0.0026(14)
C2 0.019(2) 0.0164(16) 0.020(2) -0.0028(14) 0.0046(16) 0.0000(14)
C3 0.022(2) 0.0192(18) 0.027(2) 0.0062(15) 0.0039(17) -0.0025(15)
C4 0.020(2) 0.0282(19) 0.018(2) 0.0020(15) 0.0054(16) 0.0002(16)
C5 0.019(2) 0.0216(18) 0.020(2) -0.0052(15) 0.0019(16) 0.0044(15)
C6 0.017(2) 0.0161(16) 0.0198(19) 0.0010(14) -0.0001(15) 0.0013(14)
C7 0.066(4) 0.034(3) 0.051(4) 0.006(2) 0.015(3) -0.018(3)
C8 0.035(3) 0.054(3) 0.027(2) 0.006(2) 0.014(2) 0.007(2)
C9 0.052(4) 0.040(3) 0.035(3) -0.013(2) -0.008(3) -0.001(2)
C11 0.020(2) 0.0229(19) 0.022(2) 0.0015(15) -0.0031(17) -0.0042(15)
C12 0.022(2) 0.033(2) 0.028(2) -0.0004(17) 0.0016(18) -0.0037(18)
C13 0.029(3) 0.033(2) 0.033(3) 0.0014(19) -0.005(2) -0.0120(19)
C14 0.044(3) 0.0193(19) 0.038(3) 0.0005(18) -0.005(2) -0.0033(19)
C15 0.034(3) 0.0189(19) 0.032(3) -0.0001(16) 0.001(2) 0.0030(17)
C16 0.023(2) 0.0202(18) 0.028(2) 0.0015(16) -0.0004(18) -0.0002(16)
C21 0.020(2) 0.0270(19) 0.019(2) -0.0043(16) 0.0043(16) 0.0030(16)
C22 0.022(2) 0.036(2) 0.021(2) -0.0029(17) 0.0016(17) 0.0021(18)
C23 0.029(3) 0.051(3) 0.022(2) -0.001(2) -0.0001(19) 0.013(2)
C24 0.042(3) 0.038(2) 0.030(3) 0.005(2) 0.005(2) 0.022(2)
C25 0.044(3) 0.027(2) 0.043(3) 0.001(2) -0.002(2) 0.006(2)
C26 0.032(3) 0.027(2) 0.034(3) -0.0016(18) -0.007(2) 0.0014(18)
C31 0.0138(19) 0.037(2) 0.0197(18) -0.0037(17) 0.0003(14) -0.0042(17)
C32 0.026(3) 0.045(3) 0.028(3) -0.0065(19) 0.0024(19) 0.007(2)
C33 0.028(3) 0.063(3) 0.037(3) -0.013(2) 0.007(2) 0.012(2)
C34 0.025(3) 0.081(4) 0.024(2) -0.008(2) 0.0084(19) 0.000(3)
C35 0.031(3) 0.057(3) 0.026(3) 0.000(2) 0.006(2) -0.010(2)
C36 0.024(3) 0.036(2) 0.028(2) -0.0022(18) 0.0067(19) -0.0071(18)
C41 0.018(2) 0.0164(16) 0.020(2) 0.0002(14) 0.0067(16) -0.0008(14)
C42 0.020(2) 0.0185(17) 0.027(2) -0.0001(15) 0.0040(17) 0.0001(15)
C43 0.024(2) 0.0218(19) 0.038(3) 0.0029(17) 0.0059(19) 0.0058(16)
C44 0.032(3) 0.0187(18) 0.035(3) -0.0003(16) 0.013(2) 0.0053(17)
C45 0.037(3) 0.0197(19) 0.032(3) -0.0086(17) 0.010(2) 0.0000(18)
C46 0.026(2) 0.0211(19) 0.023(2) -0.0021(15) 0.0042(17) 0.0018(16)
C51 0.018(2) 0.0158(16) 0.019(2) -0.0012(14) 0.0047(16) -0.0035(14)
C52 0.025(2) 0.0226(19) 0.026(2) 0.0028(16) 0.0044(18) -0.0019(16)
C53 0.021(2) 0.030(2) 0.032(3) 0.0029(18) 0.0094(19) -0.0039(17)
C54 0.034(3) 0.0227(19) 0.031(3) 0.0026(16) 0.012(2) -0.0058(18)
C55 0.030(3) 0.0188(18) 0.030(2) 0.0023(16) 0.0061(19) 0.0003(16)
C56 0.022(2) 0.0216(18) 0.025(2) -0.0024(15) 0.0056(17) 0.0007(15)
C61 0.017(2) 0.0214(17) 0.0156(19) 0.0015(14) 0.0036(15) 0.0012(14)
C62 0.019(2) 0.0206(18) 0.026(2) 0.0044(15) 0.0050(17) -0.0010(15)
C63 0.032(3) 0.039(2) 0.021(2) 0.0054(18) 0.0024(19) 0.0012(19)
C64 0.049(4) 0.051(3) 0.019(2) -0.004(2) -0.001(2) -0.002(3)
C65 0.051(3) 0.038(3) 0.029(3) -0.012(2) 0.001(2) -0.011(2)
C66 0.029(3) 0.026(2) 0.024(2) -0.0038(16) 0.0020(18) -0.0047(17)
C96 0.052(5) 0.070(5) 0.136(7) 0.033(5) 0.011(4) 0.001(4)
C97 0.053(4) 0.054(4) 0.106(6) -0.005(4) 0.027(4) -0.002(3)
C98 0.055(5) 0.092(5) 0.078(5) -0.039(4) 0.014(4) -0.015(4)
C99 0.147(8) 0.182(8) 0.114(7) -0.092(6) -0.098(6) 0.128(7)
O99 0.041(3) 0.057(3) 0.092(4) 0.015(2) -0.013(2) -0.009(2)

loop_
_atom_type_symbol
_atom_type_description
_atom_type_scat_dispersion_real
_atom_type_scat_dispersion_imag
_atom_type_scat_source
C C 0.0033 0.0016 'International Tables Vol C Tables 4.2.6.8 and 6.1.1.4'
H H 0.0000 0.0000 'International Tables Vol C Tables 4.2.6.8 and 6.1.1.4'
N N 0.0061 0.0033 'International Tables Vol C Tables 4.2.6.8 and 6.1.1.4'
O O 0.0106 0.0060 'International Tables Vol C Tables 4.2.6.8 and 6.1.1.4'
P P 0.1023 0.0942 'International Tables Vol C Tables 4.2.6.8 and 6.1.1.4'
Cl Cl 0.1484 0.1585 'International Tables Vol C Tables 4.2.6.8 and 6.1.1.4'
Pt Pt -1.7033 8.3905 'International Tables Vol C Tables 4.2.6.8 and 6.1.1.4'

loop_
_geom_angle_atom_site_label_1
_geom_angle_atom_site_label_2
_geom_angle_atom_site_label_3
_geom_angle
_geom_angle_publ_flag
C1 Pt P1 91.07(11) y
C1 Pt P2 89.91(11) y
P1 Pt P2 178.87(3) y
C1 Pt Cl 179.17(11) y
P1 Pt Cl 88.10(4) y
P2 Pt Cl 90.92(4) y
C21 P1 C11 107.51(19) y
C21 P1 C31 103.22(18) y
C11 P1 C31 103.99(18) y
C21 P1 Pt 111.31(14) y
C11 P1 Pt 113.06(14) y
C31 P1 Pt 116.84(13) y
C41 P2 C51 104.60(18) y
C41 P2 C61 103.49(18) y
C51 P2 C61 103.18(18) y
C41 P2 Pt 111.96(13) y
C51 P2 Pt 114.91(13) y
C61 P2 Pt 117.26(13) y
O2 N1 O1 123.2(4) y
O2 N1 C2 119.4(4) y
O1 N1 C2 117.4(4) y
O7 N2 O6 122.5(4) y
O7 N2 C6 119.3(4) y
O6 N2 C6 118.2(4) y
C3 O3 C7 116.6(4) y
C4 O4 C8 115.3(4) y
C5 O5 C9 115.1(4) y
C6 C1 C2 111.2(3) y
C6 C1 Pt 124.2(3) y
C2 C1 Pt 124.4(3) y
C3 C2 C1 125.7(3) y
C3 C2 N1 115.2(3) y
C1 C2 N1 119.1(3) y
O3 C3 C4 122.2(4) y
O3 C3 C2 118.0(4) y
C4 C3 C2 119.6(4) y
O4 C4 C3 119.5(4) y
O4 C4 C5 122.3(4) y
C3 C4 C5 118.0(3) y
O5 C5 C6 119.5(4) y
O5 C5 C4 121.6(3) y
C6 C5 C4 119.0(3) y
C5 C6 C1 126.3(3) y
C1 C6 N2 117.8(3) y
C5 C6 N2 115.9(3) y
C12 C11 C16 118.8(4) ?
C12 C11 P1 121.8(3) ?
C16 C11 P1 119.3(3) ?
C13 C12 C11 120.1(4) ?
C14 C13 C12 120.7(4) ?
C13 C14 C15 119.4(4) ?
C14 C15 C16 120.5(4) ?
C15 C16 C11 120.4(4) ?
C22 C21 C26 119.1(4) ?
C22 C21 P1 122.6(3) ?
C26 C21 P1 118.1(3) ?
C23 C22 C21 120.4(4) ?
C24 C23 C22 120.0(5) ?
C25 C24 C23 120.2(4) ?
C24 C25 C26 120.6(5) ?
C25 C26 C21 119.7(4) ?
C36 C31 C32 119.5(4) ?
C36 C31 P1 119.5(3) ?
C32 C31 P1 120.9(3) ?
C31 C32 C33 119.8(5) ?
C34 C33 C32 120.3(5) ?
C35 C34 C33 119.8(5) ?
C34 C35 C36 120.7(5) ?
C35 C36 C31 119.9(4) ?
C46 C41 C42 119.3(4) ?
C46 C41 P2 119.6(3) ?
C42 C41 P2 121.1(3) ?
C43 C42 C41 119.9(4) ?
C44 C43 C42 120.5(4) ?
C43 C44 C45 120.2(4) ?
C44 C45 C46 120.4(4) ?
C45 C46 C41 119.7(4) ?
C56 C51 C52 119.2(4) ?
C56 C51 P2 121.7(3) ?
C52 C51 P2 119.0(3) ?
C53 C52 C51 120.0(4) ?
C54 C53 C52 120.5(4) ?
C55 C54 C53 119.7(4) ?
C54 C55 C56 120.3(4) ?
C51 C56 C55 120.1(4) ?
C66 C61 C62 118.8(4) ?
C66 C61 P2 121.7(3) ?
C62 C61 P2 119.4(3) ?
C63 C62 C61 120.2(4) ?
C62 C63 C64 120.7(4) ?
C65 C64 C63 119.7(4) ?
C64 C65 C66 120.0(4) ?
C65 C66 C61 120.5(4) ?
O99 C97 C96 109.8(5) ?
O99 C98 C99 106.2(6) ?
C97 O99 C98 114.3(5) ?

loop_
_geom_bond_atom_site_label_1
_geom_bond_atom_site_label_2
_geom_bond_distance
_geom_bond_publ_flag
Pt C1 2.005(4) y
Pt P1 2.3127(10) y
Pt P2 2.3294(11) y
Pt Cl 2.3781(10) y
P1 C21 1.819(4) y
P1 C11 1.834(4) y
P1 C31 1.838(4) y
P2 C41 1.820(4) y
P2 C51 1.826(4) y
P2 C61 1.829(4) y
N1 O2 1.198(5) y
N1 O1 1.207(5) y
N1 C2 1.488(5) y
N2 O7 1.204(5) y
N2 O6 1.226(5) y
N2 C6 1.484(5) y
O3 C3 1.383(5) y
O3 C7 1.414(6) y
O4 C4 1.364(5) y
O4 C8 1.452(6) y
O5 C5 1.371(4) y
O5 C9 1.437(6) y
C1 C6 1.393(5) y
C1 C2 1.406(5) y
C2 C3 1.386(5) y
C3 C4 1.385(6) y
C4 C5 1.404(6) y
C5 C6 1.384(5) y
C11 C12 1.394(5) ?
C11 C16 1.395(5) ?
C12 C13 1.391(6) ?
C13 C14 1.380(6) ?
C14 C15 1.384(6) ?
C15 C16 1.386(5) ?
C21 C22 1.394(6) ?
C21 C26 1.398(6) ?
C22 C23 1.382(6) ?
C23 C24 1.381(6) ?
C24 C25 1.376(6) ?
C25 C26 1.385(6) ?
C31 C36 1.393(6) ?
C31 C32 1.397(6) ?
C32 C33 1.397(6) ?
C33 C34 1.382(7) ?
C34 C35 1.381(7) ?
C35 C36 1.388(6) ?
C41 C46 1.402(5) ?
C41 C42 1.405(5) ?
C42 C43 1.390(5) ?
C43 C44 1.376(6) ?
C44 C45 1.388(6) ?
C45 C46 1.393(5) ?
C51 C56 1.385(5) ?
C51 C52 1.404(5) ?
C52 C53 1.389(5) ?
C53 C54 1.388(6) ?
C54 C55 1.379(6) ?
C55 C56 1.405(5) ?
C61 C66 1.392(5) ?
C61 C62 1.398(5) ?
C62 C63 1.377(6) ?
C63 C64 1.384(6) ?
C64 C65 1.380(6) ?
C65 C66 1.391(6) ?
C96 C97 1.566(10) ?
C97 O99 1.413(7) ?
C98 O99 1.439(8) ?
C98 C99 1.571(12) ?
